data_4112425
loop_
_publ_author_name
'Javier Vela'
'Sebastian Stoian'
'Christine J. Flaschenriem'
'Eckard M\"unck'
'Patrick L. Holland'

_publ_section_title
;
 A Sulfido-Bridged Diiron(II) Compound and Its Reactions with
 Nitrogenase-Relevant Substrates
;
_journal_name_full 'Journal of the American Chemical Society'
_journal_page_first 4522
_journal_page_last 4523
_journal_paper_doi 10.1021/ja049417l
_journal_volume 126
_journal_year 2004
_chemical_formula_sum 'C58 H82 Fe2 N4 S'
_chemical_formula_weight 979.04
_chemical_name_common holjv21
_chemical_name_systematic
;
 bis(diketiminate)mu-sulfidodiiron(ii) 
;
_space_group_IT_number 2
_symmetry_cell_setting triclinic
_symmetry_space_group_name_Hall '-P 1'
_symmetry_space_group_name_H-M 'P -1'
_atom_sites_solution_hydrogens geom
_atom_sites_solution_primary direct
_atom_sites_solution_secondary difmap
_audit_creation_method SHELXL-97
_cell_angle_alpha 87.8870(10)
_cell_angle_beta 78.3460(10)
_cell_angle_gamma 77.7450(10)
_cell_formula_units_Z 1
_cell_length_a 9.1867(4)
_cell_length_b 13.3083(6)
_cell_length_c 13.6383(7)
_cell_measurement_reflns_used 7797
_cell_measurement_temperature 193(2)
_cell_measurement_theta_max 28.3
_cell_measurement_theta_min 2.7
_cell_volume 1595.79(13)
_computing_structure_refinement 'SHELXL-97 (Sheldrick, 1997)'
_diffrn_ambient_temperature 193(2)
_diffrn_measured_fraction_theta_full 0.913
_diffrn_measured_fraction_theta_max 0.913
_diffrn_radiation_monochromator graphite
_diffrn_radiation_source 'fine-focus sealed tube'
_diffrn_radiation_type MoK\a
_diffrn_radiation_wavelength 0.71073
_diffrn_reflns_av_R_equivalents 0.0117
_diffrn_reflns_av_sigmaI/netI 0.0265
_diffrn_reflns_limit_h_max 12
_diffrn_reflns_limit_h_min -11
_diffrn_reflns_limit_k_max 15
_diffrn_reflns_limit_k_min -17
_diffrn_reflns_limit_l_max 18
_diffrn_reflns_limit_l_min -11
_diffrn_reflns_number 10329
_diffrn_reflns_theta_full 28.28
_diffrn_reflns_theta_max 28.28
_diffrn_reflns_theta_min 2.19
_exptl_absorpt_coefficient_mu 0.521
_exptl_absorpt_correction_T_max 0.928
_exptl_absorpt_correction_T_min 0.842
_exptl_absorpt_correction_type empirical
_exptl_absorpt_process_details SADABS
_exptl_crystal_colour red
_exptl_crystal_density_diffrn 1.019
_exptl_crystal_description block
_exptl_crystal_F_000 526
_exptl_crystal_size_max 0.40
_exptl_crystal_size_mid 0.26
_exptl_crystal_size_min 0.18
_refine_diff_density_max 2.936
_refine_diff_density_min -0.338
_refine_diff_density_rms 0.114
_refine_ls_extinction_method none
_refine_ls_goodness_of_fit_ref 1.067
_refine_ls_hydrogen_treatment mixed
_refine_ls_matrix_type full
_refine_ls_number_parameters 298
_refine_ls_number_reflns 7228
_refine_ls_number_restraints 0
_refine_ls_restrained_S_all 1.067
_refine_ls_R_factor_all 0.0828
_refine_ls_R_factor_gt 0.0750
_refine_ls_shift/su_max 0.006
_refine_ls_shift/su_mean 0.001
_refine_ls_structure_factor_coef Fsqd
_refine_ls_weighting_details 'calc w=1/[\s^2^(Fo^2^)+(0.1305P)^2^+2.3990P] where P=(Fo^2^+2Fc^2^)/3'
_refine_ls_weighting_scheme calc
_refine_ls_wR_factor_gt 0.2165
_refine_ls_wR_factor_ref 0.2233
_reflns_number_gt 6332
_reflns_number_total 7228
_reflns_threshold_expression >2sigma(I)
_cod_data_source_file ja049417lsi20040202_112433_1.cif
_cod_data_source_block 1
_cod_database_code 4112425

loop_
_symmetry_equiv_pos_as_xyz
'x, y, z'
'-x, -y, -z'

loop_
_atom_site_label
_atom_site_type_symbol
_atom_site_fract_x
_atom_site_fract_y
_atom_site_fract_z
_atom_site_U_iso_or_equiv
_atom_site_adp_type
_atom_site_occupancy
_atom_site_symmetry_multiplicity
_atom_site_calc_flag
_atom_site_refinement_flags
Fe1 Fe 0.99625(5) 0.01584(3) 0.62974(3) 0.02759(17) Uani 1 1 d .
S1 S 0.8361(2) 0.01148(17) 0.52580(14) 0.0421(4) Uani 0.50 1 d P
N11 N 0.9809(3) 0.14292(19) 0.71294(19) 0.0279(5) Uani 1 1 d .
N21 N 1.0352(3) -0.08165(19) 0.74447(19) 0.0263(5) Uani 1 1 d .
C11 C 1.0550(5) 0.2360(3) 0.8426(3) 0.0400(8) Uani 1 1 d .
H11A H 1.0077 0.2959 0.8075 0.060 Uiso 1 1 calc R
H11B H 1.1614 0.2383 0.8408 0.060 Uiso 1 1 calc R
H11C H 1.0006 0.2369 0.9123 0.060 Uiso 1 1 calc R
C21 C 1.0476(4) 0.1377(2) 0.7912(2) 0.0293(6) Uani 1 1 d .
C31 C 1.1104(4) 0.0456(2) 0.8340(2) 0.0296(6) Uani 1 1 d .
H31A H 1.1736 0.0520 0.8797 0.036 Uiso 1 1 calc R
C41 C 1.0935(3) -0.0545(2) 0.8191(2) 0.0272(6) Uani 1 1 d .
C51 C 1.1419(4) -0.1326(3) 0.8968(3) 0.0362(7) Uani 1 1 d .
H51A H 1.1256 -0.1999 0.8804 0.054 Uiso 1 1 calc R
H51B H 1.0814 -0.1105 0.9632 0.054 Uiso 1 1 calc R
H51C H 1.2498 -0.1375 0.8970 0.054 Uiso 1 1 calc R
C12 C 0.8988(4) 0.2421(2) 0.6870(2) 0.0308(7) Uani 1 1 d .
C22 C 0.7414(4) 0.2701(3) 0.7246(3) 0.0396(8) Uani 1 1 d .
C32 C 0.6623(5) 0.3671(3) 0.7012(3) 0.0486(10) Uani 1 1 d .
H32A H 0.5562 0.3872 0.7266 0.058 Uiso 1 1 calc R
C42 C 0.7380(5) 0.4341(3) 0.6413(4) 0.0516(10) Uani 1 1 d .
H42A H 0.6837 0.4999 0.6260 0.062 Uiso 1 1 calc R
C52 C 0.8918(5) 0.4052(3) 0.6040(3) 0.0448(9) Uani 1 1 d .
H52A H 0.9419 0.4518 0.5629 0.054 Uiso 1 1 calc R
C62 C 0.9757(4) 0.3098(2) 0.6247(3) 0.0339(7) Uani 1 1 d .
C72 C 0.6563(5) 0.1995(3) 0.7930(4) 0.0534(11) Uani 1 1 d .
H72A H 0.7235 0.1294 0.7885 0.064 Uiso 1 1 calc R
C82 C 0.5096(7) 0.1905(5) 0.7633(5) 0.0836(18) Uani 1 1 d .
H82A H 0.4591 0.1451 0.8102 0.125 Uiso 1 1 calc R
H82B H 0.5319 0.1618 0.6955 0.125 Uiso 1 1 calc R
H82C H 0.4429 0.2587 0.7651 0.125 Uiso 1 1 calc R
C92 C 0.6232(8) 0.2356(6) 0.9021(4) 0.096(2) Uani 1 1 d .
H92A H 0.7183 0.2417 0.9212 0.144 Uiso 1 1 calc R
H92B H 0.5776 0.1855 0.9455 0.144 Uiso 1 1 calc R
H92C H 0.5527 0.3026 0.9094 0.144 Uiso 1 1 calc R
C102 C 1.1446(4) 0.2828(3) 0.5817(3) 0.0367(7) Uani 1 1 d .
H10A H 1.1877 0.2149 0.6095 0.044 Uiso 1 1 calc R
C112 C 1.2281(5) 0.3627(3) 0.6092(3) 0.0487(9) Uani 1 1 d .
H11D H 1.3366 0.3426 0.5794 0.073 Uiso 1 1 calc R
H11E H 1.2152 0.3665 0.6822 0.073 Uiso 1 1 calc R
H11F H 1.1860 0.4301 0.5836 0.073 Uiso 1 1 calc R
C122 C 1.1731(5) 0.2729(3) 0.4676(3) 0.0493(10) Uani 1 1 d .
H12A H 1.1193 0.2222 0.4496 0.074 Uiso 1 1 calc R
H12B H 1.2823 0.2503 0.4413 0.074 Uiso 1 1 calc R
H12C H 1.1359 0.3396 0.4389 0.074 Uiso 1 1 calc R
C13 C 1.0040(4) -0.1834(2) 0.7467(2) 0.0294(6) Uani 1 1 d .
C23 C 0.8536(4) -0.1957(3) 0.7833(2) 0.0315(7) Uani 1 1 d .
C33 C 0.8258(5) -0.2949(3) 0.7889(3) 0.0412(8) Uani 1 1 d .
H33A H 0.7254 -0.3043 0.8141 0.049 Uiso 1 1 calc R
C43 C 0.9411(5) -0.3802(3) 0.7586(3) 0.0481(9) Uani 1 1 d .
H43A H 0.9203 -0.4474 0.7647 0.058 Uiso 1 1 calc R
C53 C 1.0858(5) -0.3665(3) 0.7197(3) 0.0451(9) Uani 1 1 d .
H53A H 1.1635 -0.4249 0.6968 0.054 Uiso 1 1 calc R
C63 C 1.1218(4) -0.2689(3) 0.7129(3) 0.0356(7) Uani 1 1 d .
C73 C 0.7278(4) -0.1039(3) 0.8186(3) 0.0378(8) Uani 1 1 d .
H73A H 0.7523 -0.0439 0.7772 0.045 Uiso 1 1 calc R
C83 C 0.7192(5) -0.0769(5) 0.9277(3) 0.0641(14) Uani 1 1 d .
H83A H 0.8193 -0.0688 0.9367 0.096 Uiso 1 1 calc R
H83B H 0.6880 -0.1322 0.9710 0.096 Uiso 1 1 calc R
H83C H 0.6449 -0.0125 0.9456 0.096 Uiso 1 1 calc R
C93 C 0.5713(5) -0.1166(4) 0.8055(4) 0.0595(12) Uani 1 1 d .
H93A H 0.5758 -0.1334 0.7355 0.089 Uiso 1 1 calc R
H93B H 0.4970 -0.0523 0.8241 0.089 Uiso 1 1 calc R
H93C H 0.5408 -0.1721 0.8486 0.089 Uiso 1 1 calc R
C103 C 1.2829(4) -0.2595(3) 0.6677(3) 0.0450(9) Uani 1 1 d .
H10B H 1.2905 -0.1865 0.6758 0.054 Uiso 1 1 calc R
C113 C 1.3221(6) -0.2851(5) 0.5552(4) 0.0707(14) Uani 1 1 d .
H11G H 1.4267 -0.2784 0.5277 0.106 Uiso 1 1 calc R
H11H H 1.2523 -0.2374 0.5208 0.106 Uiso 1 1 calc R
H11I H 1.3122 -0.3557 0.5453 0.106 Uiso 1 1 calc R
C123 C 1.4010(5) -0.3289(4) 0.7197(5) 0.0656(14) Uani 1 1 d .
H12D H 1.5031 -0.3201 0.6880 0.098 Uiso 1 1 calc R
H12E H 1.3945 -0.4009 0.7137 0.098 Uiso 1 1 calc R
H12F H 1.3805 -0.3099 0.7907 0.098 Uiso 1 1 calc R

loop_
_atom_site_aniso_label
_atom_site_aniso_U_11
_atom_site_aniso_U_22
_atom_site_aniso_U_33
_atom_site_aniso_U_23
_atom_site_aniso_U_13
_atom_site_aniso_U_12
Fe1 0.0313(3) 0.0279(3) 0.0249(2) 0.00051(16) -0.00889(17) -0.00596(17)
S1 0.0259(8) 0.0637(12) 0.0394(9) -0.0038(8) -0.0094(7) -0.0115(8)
N11 0.0313(13) 0.0244(12) 0.0261(12) 0.0013(10) -0.0027(10) -0.0043(10)
N21 0.0268(12) 0.0257(12) 0.0260(12) 0.0011(10) -0.0038(10) -0.0061(10)
C11 0.057(2) 0.0306(17) 0.0356(18) -0.0038(14) -0.0132(16) -0.0114(15)
C21 0.0321(15) 0.0284(15) 0.0269(15) -0.0015(12) -0.0027(12) -0.0082(12)
C31 0.0303(15) 0.0325(16) 0.0266(14) -0.0009(12) -0.0061(12) -0.0072(12)
C41 0.0240(14) 0.0305(15) 0.0255(14) 0.0018(11) -0.0019(11) -0.0050(11)
C51 0.0458(19) 0.0332(17) 0.0316(17) 0.0055(13) -0.0141(14) -0.0074(14)
C12 0.0357(17) 0.0246(14) 0.0295(15) 0.0018(12) -0.0044(13) -0.0028(12)
C22 0.0390(19) 0.0333(17) 0.0394(19) 0.0040(14) 0.0021(15) -0.0020(14)
C32 0.039(2) 0.0374(19) 0.058(2) 0.0050(17) 0.0027(17) 0.0058(15)
C42 0.050(2) 0.0313(18) 0.061(3) 0.0074(17) -0.0014(19) 0.0070(16)
C52 0.048(2) 0.0297(17) 0.050(2) 0.0089(15) -0.0018(17) -0.0022(15)
C62 0.0388(18) 0.0268(15) 0.0323(16) 0.0016(12) -0.0010(13) -0.0044(13)
C72 0.037(2) 0.045(2) 0.066(3) 0.017(2) 0.0064(18) -0.0002(16)
C82 0.077(4) 0.082(4) 0.102(5) 0.020(3) -0.020(3) -0.043(3)
C92 0.085(4) 0.140(6) 0.058(3) 0.041(4) 0.000(3) -0.035(4)
C102 0.0393(18) 0.0306(16) 0.0359(17) 0.0046(13) -0.0003(14) -0.0056(13)
C112 0.050(2) 0.042(2) 0.055(2) -0.0011(18) -0.0069(19) -0.0134(17)
C122 0.056(2) 0.051(2) 0.037(2) -0.0004(17) 0.0027(17) -0.0117(19)
C13 0.0339(16) 0.0279(15) 0.0277(15) 0.0008(12) -0.0081(12) -0.0077(12)
C23 0.0367(17) 0.0352(16) 0.0236(14) 0.0026(12) -0.0054(12) -0.0109(13)
C33 0.046(2) 0.045(2) 0.0394(19) 0.0065(15) -0.0095(16) -0.0228(16)
C43 0.061(3) 0.0312(18) 0.058(2) 0.0046(17) -0.017(2) -0.0186(17)
C53 0.052(2) 0.0275(17) 0.056(2) -0.0009(16) -0.0133(18) -0.0076(15)
C63 0.0378(18) 0.0281(16) 0.0400(18) -0.0031(13) -0.0065(14) -0.0056(13)
C73 0.0320(17) 0.0430(19) 0.0383(18) -0.0029(15) -0.0015(14) -0.0120(14)
C83 0.044(2) 0.098(4) 0.045(2) -0.027(2) 0.0031(18) -0.010(2)
C93 0.038(2) 0.066(3) 0.077(3) -0.007(2) -0.015(2) -0.011(2)
C103 0.0380(19) 0.0341(18) 0.058(2) -0.0083(16) 0.0006(17) -0.0038(15)
C113 0.063(3) 0.076(3) 0.063(3) -0.016(3) 0.013(2) -0.014(3)
C123 0.038(2) 0.051(3) 0.103(4) -0.009(3) -0.013(2) 0.0032(19)

loop_
_atom_type_symbol
_atom_type_description
_atom_type_scat_dispersion_real
_atom_type_scat_dispersion_imag
_atom_type_scat_source
C C 0.0033 0.0016 'International Tables Vol C Tables 4.2.6.8 and 6.1.1.4'
H H 0.0000 0.0000 'International Tables Vol C Tables 4.2.6.8 and 6.1.1.4'
N N 0.0061 0.0033 'International Tables Vol C Tables 4.2.6.8 and 6.1.1.4'
S S 0.1246 0.1234 'International Tables Vol C Tables 4.2.6.8 and 6.1.1.4'
Fe Fe 0.3463 0.8444 'International Tables Vol C Tables 4.2.6.8 and 6.1.1.4'

loop_
_geom_angle_atom_site_label_1
_geom_angle_atom_site_label_2
_geom_angle_atom_site_label_3
_geom_angle
_geom_angle_site_symmetry_3
N21 Fe1 N11 93.06(10) .
N21 Fe1 S1 127.27(9) .
N11 Fe1 S1 121.79(9) .
N21 Fe1 S1 119.28(9) 2_756
N11 Fe1 S1 120.31(9) 2_756
S1 Fe1 S1 78.30(7) 2_756
Fe1 S1 Fe1 101.70(7) 2_756
C21 N11 C12 118.1(3) .
C21 N11 Fe1 121.3(2) .
C12 N11 Fe1 120.6(2) .
C41 N21 C13 117.6(3) .
C41 N21 Fe1 121.3(2) .
C13 N21 Fe1 121.0(2) .
N11 C21 C31 124.1(3) .
N11 C21 C11 120.2(3) .
C31 C21 C11 115.7(3) .
C21 C31 C41 129.3(3) .
N21 C41 C31 123.8(3) .
N21 C41 C51 120.8(3) .
C31 C41 C51 115.4(3) .
C22 C12 C62 120.6(3) .
C22 C12 N11 118.9(3) .
C62 C12 N11 120.5(3) .
C32 C22 C12 118.9(3) .
C32 C22 C72 119.3(3) .
C12 C22 C72 121.7(3) .
C42 C32 C22 120.5(4) .
C52 C42 C32 120.1(4) .
C42 C52 C62 121.9(4) .
C52 C62 C12 118.1(3) .
C52 C62 C102 119.3(3) .
C12 C62 C102 122.6(3) .
C82 C72 C22 112.9(4) .
C82 C72 C92 109.5(5) .
C22 C72 C92 110.8(4) .
C62 C102 C122 110.4(3) .
C62 C102 C112 112.2(3) .
C122 C102 C112 109.1(3) .
C63 C13 C23 120.8(3) .
C63 C13 N21 120.5(3) .
C23 C13 N21 118.7(3) .
C33 C23 C13 118.3(3) .
C33 C23 C73 121.1(3) .
C13 C23 C73 120.6(3) .
C43 C33 C23 121.6(4) .
C53 C43 C33 119.3(3) .
C43 C53 C63 121.9(4) .
C53 C63 C13 118.0(3) .
C53 C63 C103 118.9(3) .
C13 C63 C103 123.0(3) .
C23 C73 C83 111.8(3) .
C23 C73 C93 113.7(3) .
C83 C73 C93 109.0(3) .
C63 C103 C113 111.1(4) .
C63 C103 C123 112.5(4) .
C113 C103 C123 109.1(4) .

loop_
_geom_bond_atom_site_label_1
_geom_bond_atom_site_label_2
_geom_bond_distance
_geom_bond_site_symmetry_2
Fe1 N21 2.034(3) .
Fe1 N11 2.035(3) .
Fe1 S1 2.2499(18) .
Fe1 S1 2.3459(19) 2_756
S1 Fe1 2.3459(19) 2_756
N11 C21 1.327(4) .
N11 C12 1.444(4) .
N21 C41 1.336(4) .
N21 C13 1.440(4) .
C11 C21 1.526(4) .
C21 C31 1.399(4) .
C31 C41 1.401(4) .
C41 C51 1.521(4) .
C12 C22 1.407(5) .
C12 C62 1.416(5) .
C22 C32 1.400(5) .
C22 C72 1.522(5) .
C32 C42 1.387(6) .
C42 C52 1.376(6) .
C52 C62 1.390(5) .
C62 C102 1.514(5) .
C72 C82 1.512(8) .
C72 C92 1.531(8) .
C102 C122 1.531(5) .
C102 C112 1.534(5) .
C13 C63 1.411(5) .
C13 C23 1.413(5) .
C23 C33 1.393(5) .
C23 C73 1.510(5) .
C33 C43 1.390(6) .
C43 C53 1.375(6) .
C53 C63 1.402(5) .
C63 C103 1.513(5) .
C73 C83 1.526(5) .
C73 C93 1.528(5) .
C103 C113 1.538(7) .
C103 C123 1.540(6) .

loop_
_geom_torsion_atom_site_label_1
_geom_torsion_atom_site_label_2
_geom_torsion_atom_site_label_3
_geom_torsion_atom_site_label_4
_geom_torsion
_geom_torsion_site_symmetry_1
_geom_torsion_site_symmetry_4
N21 Fe1 S1 Fe1 -118.04(11) . 2_756
N11 Fe1 S1 Fe1 118.55(11) . 2_756
S1 Fe1 S1 Fe1 0.0 2_756 2_756
N21 Fe1 N11 C21 24.5(3) . .
S1 Fe1 N11 C21 162.8(2) . .
S1 Fe1 N11 C21 -102.3(2) 2_756 .
N21 Fe1 N11 C12 -156.7(2) . .
S1 Fe1 N11 C12 -18.4(3) . .
S1 Fe1 N11 C12 76.6(2) 2_756 .
N11 Fe1 N21 C41 -24.0(2) . .
S1 Fe1 N21 C41 -158.7(2) . .
S1 Fe1 N21 C41 103.6(2) 2_756 .
N11 Fe1 N21 C13 157.5(2) . .
S1 Fe1 N21 C13 22.8(3) . .
S1 Fe1 N21 C13 -75.0(2) 2_756 .
C12 N11 C21 C31 169.8(3) . .
Fe1 N11 C21 C31 -11.3(4) . .
C12 N11 C21 C11 -8.2(4) . .
Fe1 N11 C21 C11 170.7(2) . .
N11 C21 C31 C41 -13.1(6) . .
C11 C21 C31 C41 164.9(3) . .
C13 N21 C41 C31 -171.1(3) . .
Fe1 N21 C41 C31 10.3(4) . .
C13 N21 C41 C51 6.9(4) . .
Fe1 N21 C41 C51 -171.7(2) . .
C21 C31 C41 N21 13.7(5) . .
C21 C31 C41 C51 -164.3(3) . .
C21 N11 C12 C22 -94.2(4) . .
Fe1 N11 C12 C22 86.9(3) . .
C21 N11 C12 C62 85.9(4) . .
Fe1 N11 C12 C62 -93.0(3) . .
C62 C12 C22 C32 -1.4(6) . .
N11 C12 C22 C32 178.7(3) . .
C62 C12 C22 C72 -179.1(4) . .
N11 C12 C22 C72 1.0(6) . .
C12 C22 C32 C42 0.5(7) . .
C72 C22 C32 C42 178.2(4) . .
C22 C32 C42 C52 0.3(7) . .
C32 C42 C52 C62 -0.2(7) . .
C42 C52 C62 C12 -0.7(6) . .
C42 C52 C62 C102 -179.8(4) . .
C22 C12 C62 C52 1.5(5) . .
N11 C12 C62 C52 -178.6(3) . .
C22 C12 C62 C102 -179.5(3) . .
N11 C12 C62 C102 0.4(5) . .
C32 C22 C72 C82 48.2(6) . .
C12 C22 C72 C82 -134.2(5) . .
C32 C22 C72 C92 -75.1(6) . .
C12 C22 C72 C92 102.5(5) . .
C52 C62 C102 C122 -66.9(5) . .
C12 C62 C102 C122 114.1(4) . .
C52 C62 C102 C112 55.0(5) . .
C12 C62 C102 C112 -124.0(4) . .
C41 N21 C13 C63 -81.2(4) . .
Fe1 N21 C13 C63 97.4(3) . .
C41 N21 C13 C23 98.9(3) . .
Fe1 N21 C13 C23 -82.5(3) . .
C63 C13 C23 C33 2.6(5) . .
N21 C13 C23 C33 -177.5(3) . .
C63 C13 C23 C73 -179.5(3) . .
N21 C13 C23 C73 0.4(5) . .
C13 C23 C33 C43 -0.8(5) . .
C73 C23 C33 C43 -178.6(4) . .
C23 C33 C43 C53 -1.7(6) . .
C33 C43 C53 C63 2.3(7) . .
C43 C53 C63 C13 -0.5(6) . .
C43 C53 C63 C103 -179.0(4) . .
C23 C13 C63 C53 -2.0(5) . .
N21 C13 C63 C53 178.1(3) . .
C23 C13 C63 C103 176.4(3) . .
N21 C13 C63 C103 -3.5(5) . .
C33 C23 C73 C83 92.7(4) . .
C13 C23 C73 C83 -85.1(4) . .
C33 C23 C73 C93 -31.4(5) . .
C13 C23 C73 C93 150.8(4) . .
C53 C63 C103 C113 67.9(5) . .
C13 C63 C103 C113 -110.5(4) . .
C53 C63 C103 C123 -54.7(5) . .
C13 C63 C103 C123 126.9(4) . .
